data_4515897
loop_
_publ_author_name
'Berti, Beatrice'
'Ciabatti, Iacopo'
'Femoni, Cristina'
'Iapalucci, Maria Carmela'
'Zacchini, Stefano'

_publ_section_title
;
 Cluster Core Isomerism Induced by Crystal Packing Effects in the
 [HCo<sub>15</sub>Pd<sub>9</sub>C<sub>3</sub>(CO)<sub>38</sub>]<sup>2-</sup>
 Molecular Nanocluster.
;
_journal_issue 10
_journal_name_full 'ACS omega'
_journal_page_first 13239
_journal_page_last 13250
_journal_paper_doi 10.1021/acsomega.8b02109
_journal_volume 3
_journal_year 2018
_chemical_formula_sum 'C58 H72 Co8 N2 O24 Pt4'
_chemical_formula_weight 2432.97
_space_group_crystal_system triclinic
_space_group_IT_number 2
_space_group_name_Hall '-P 1'
_space_group_name_H-M_alt 'P -1'
_atom_sites_solution_hydrogens geom
_audit_creation_method SHELXL-2014/7
_cell_angle_alpha 62.210(2)
_cell_angle_beta 78.778(2)
_cell_angle_gamma 69.642(2)
_cell_formula_units_Z 1
_cell_length_a 11.4009(16)
_cell_length_b 13.940(2)
_cell_length_c 14.213(2)
_cell_measurement_reflns_used 5623
_cell_measurement_temperature 292(2)
_cell_measurement_theta_max 26.394
_cell_measurement_theta_min 2.454
_cell_volume 1872.1(5)
_computing_cell_refinement 'APEX2 (Bruker AXS, 2006)'
_computing_data_collection 'APEX2 (Bruker AXS, 2006)'
_computing_data_reduction 'SAINT (Bruker AXS, 2004)'
_computing_molecular_graphics 'SCHAKAL99 (Keller, 1999)'
_computing_publication_material 'XCIF (Bruker AXS, 2001)'
_computing_structure_refinement 'SHELXL-2014/7 (Sheldrick, 2014)'
_computing_structure_solution 'SHELXL-2014/7 (Sheldrick, 2014)'
_diffrn_ambient_temperature 292(2)
_diffrn_measured_fraction_theta_full 0.991
_diffrn_measured_fraction_theta_max 0.987
_diffrn_measurement_device_type 'CCD area detector'
_diffrn_measurement_method 'phi and omega scans'
_diffrn_radiation_monochromator graphite
_diffrn_radiation_source 'fine-focus sealed tube'
_diffrn_radiation_type MoK\a
_diffrn_radiation_wavelength 0.71073
_diffrn_reflns_av_R_equivalents 0.0361
_diffrn_reflns_av_unetI/netI 0.0551
_diffrn_reflns_Laue_measured_fraction_full 0.991
_diffrn_reflns_Laue_measured_fraction_max 0.987
_diffrn_reflns_limit_h_max 13
_diffrn_reflns_limit_h_min -14
_diffrn_reflns_limit_k_max 17
_diffrn_reflns_limit_k_min -17
_diffrn_reflns_limit_l_max 16
_diffrn_reflns_limit_l_min -17
_diffrn_reflns_number 14351
_diffrn_reflns_point_group_measured_fraction_full 0.991
_diffrn_reflns_point_group_measured_fraction_max 0.987
_diffrn_reflns_theta_full 25.242
_diffrn_reflns_theta_max 25.998
_diffrn_reflns_theta_min 1.621
_exptl_absorpt_coefficient_mu 9.231
_exptl_absorpt_correction_T_max 0.430
_exptl_absorpt_correction_T_min 0.236
_exptl_absorpt_correction_type empirical
_exptl_absorpt_process_details
;
 Data were corrected for Lorentz polarization and absorption
 effects (empirical absorption corrections SADABS).
 R(int) = 0.1644 (selected reflections only, before parameter refinement)
 R(int) = 0.0331 (selected reflections only, after parameter refinement)
;
_exptl_crystal_colour black
_exptl_crystal_density_diffrn 2.158
_exptl_crystal_description plate
_exptl_crystal_F_000 1154
_exptl_crystal_size_max 0.220
_exptl_crystal_size_mid 0.150
_exptl_crystal_size_min 0.110
_refine_diff_density_max 2.216
_refine_diff_density_min -1.094
_refine_diff_density_rms 0.179
_refine_ls_extinction_method none
_refine_ls_goodness_of_fit_ref 1.044
_refine_ls_hydrogen_treatment constr
_refine_ls_matrix_type full
_refine_ls_number_parameters 436
_refine_ls_number_reflns 7263
_refine_ls_number_restraints 184
_refine_ls_restrained_S_all 1.076
_refine_ls_R_factor_all 0.0740
_refine_ls_R_factor_gt 0.0508
_refine_ls_shift/su_max 0.001
_refine_ls_shift/su_mean 0.000
_refine_ls_structure_factor_coef Fsqd
_refine_ls_weighting_details 'w=1/[\s^2^(Fo^2^)+(0.0909P)^2^+3.0433P] where P=(Fo^2^+2Fc^2^)/3'
_refine_ls_weighting_scheme calc
_refine_ls_wR_factor_gt 0.1415
_refine_ls_wR_factor_ref 0.1576
_reflns_Friedel_coverage 0.000
_reflns_number_gt 5306
_reflns_number_total 7263
_reflns_threshold_expression 'I > 2\s(I)'
_cod_data_source_file ao8b02109_si_001.cif
_cod_data_source_block 14
_cod_database_code 4515897
_shelx_shelxl_version_number 2014/7
_shelx_space_group_comment
;
The symmetry employed for this shelxl refinement is uniquely defined
by the following loop, which should always be used as a source of
symmetry information in preference to the above space-group names.
They are only intended as comments.
;
_shelx_estimated_absorpt_t_min 0.236
_shelx_estimated_absorpt_t_max 0.430

loop_
_space_group_symop_operation_xyz
'x, y, z'
'-x, -y, -z'

loop_
_atom_site_label
_atom_site_type_symbol
_atom_site_fract_x
_atom_site_fract_y
_atom_site_fract_z
_atom_site_U_iso_or_equiv
_atom_site_adp_type
_atom_site_occupancy
_atom_site_site_symmetry_order
_atom_site_calc_flag
_atom_site_refinement_flags_posn
_atom_site_refinement_flags_adp
_atom_site_refinement_flags_occupancy
Pt1 Pt 0.16981(4) 0.96970(4) 0.06260(4) 0.05309(19) Uani 0.792(2) 1 d . . P
Co1 Co 0.16981(4) 0.96970(4) 0.06260(4) 0.05309(19) Uani 0.208(2) 1 d . . P
Pt2 Pt 0.05751(5) 0.82020(4) 0.07814(4) 0.0533(2) Uani 0.625(2) 1 d . . P
Co2 Co 0.05751(5) 0.82020(4) 0.07814(4) 0.0533(2) Uani 0.375(2) 1 d . . P
Pt3 Pt -0.07077(5) 1.03821(4) 0.13532(4) 0.0542(2) Uani 0.587(2) 1 d . . P
Co3 Co -0.07077(5) 1.03821(4) 0.13532(4) 0.0542(2) Uani 0.413(2) 1 d . . P
Co4 Co -0.10087(14) 0.82921(12) 0.24387(11) 0.0644(4) Uani 1 1 d . . .
Co5 Co 0.18219(13) 1.17728(12) -0.08653(13) 0.0647(4) Uani 1 1 d . . .
Co6 Co 0.28669(13) 1.00248(13) -0.13283(12) 0.0674(4) Uani 1 1 d . U .
C1 C -0.1127(8) 0.9319(7) 0.0915(7) 0.047(2) Uani 1 1 d . . .
C2 C 0.0430(13) 0.7145(12) 0.2604(12) 0.091(4) Uani 1 1 d . . .
C3 C -0.1939(15) 0.7571(13) 0.3454(10) 0.092(4) Uani 1 1 d . U .
C4 C -0.0561(12) 0.8991(11) 0.3056(13) 0.085(4) Uani 1 1 d . . .
C5 C 0.2071(13) 0.7252(9) 0.0685(10) 0.076(3) Uani 1 1 d . . .
C6 C 0.2262(11) 0.8786(11) 0.1980(11) 0.073(3) Uani 1 1 d . . .
C7 C -0.0380(13) 1.1308(12) 0.1696(11) 0.085(4) Uani 1 1 d . . .
C8 C 0.2438(12) 1.1155(10) 0.0461(10) 0.074(3) Uani 1 1 d . . .
C9 C 0.3793(14) 0.9047(12) -0.0150(12) 0.088(4) Uani 1 1 d . . .
C10 C 0.2825(15) 0.8959(12) -0.1730(11) 0.091(4) Uani 1 1 d . . .
C11 C 0.4009(14) 1.0512(13) -0.2238(13) 0.104(4) Uani 1 1 d . U .
C12 C 0.2876(12) 1.2540(12) -0.1682(11) 0.081(3) Uani 1 1 d . . .
C13 C 0.0514(13) 1.2919(11) -0.0740(11) 0.088(4) Uani 1 1 d . . .
O2 O 0.1101(10) 0.6271(8) 0.3113(8) 0.109(3) Uani 1 1 d . . .
O3 O -0.2506(13) 0.7098(12) 0.4136(10) 0.143(4) Uani 1 1 d . U .
O4 O -0.0295(11) 0.9017(9) 0.3798(9) 0.106(3) Uani 1 1 d . U .
O5 O 0.3008(10) 0.6688(8) 0.0614(9) 0.104(3) Uani 1 1 d . U .
O6 O 0.2661(11) 0.8231(10) 0.2795(9) 0.116(3) Uani 1 1 d . U .
O7 O -0.0142(12) 1.1901(10) 0.1926(10) 0.119(4) Uani 1 1 d . U .
O8 O 0.2895(11) 1.1158(9) 0.1105(9) 0.101(3) Uani 1 1 d . . .
O9 O 0.4629(10) 0.8421(10) 0.0355(9) 0.116(3) Uani 1 1 d . U .
O10 O 0.3313(11) 0.8316(10) -0.2049(9) 0.117(4) Uani 1 1 d . U .
O11 O 0.4826(14) 1.0805(13) -0.2776(13) 0.181(6) Uani 1 1 d . U .
O12 O 0.3533(11) 1.3049(10) -0.2195(9) 0.116(3) Uani 1 1 d . U .
O13 O 0.0111(9) 1.3771(8) -0.0711(9) 0.102(3) Uani 1 1 d . U .
N1 N 0.7363(15) 0.6973(11) 0.7053(11) 0.144(3) Uani 1 1 d D U .
C101 C 0.6950(18) 0.6168(16) 0.6870(18) 0.153(3) Uani 1 1 d D U .
H10A H 0.7254 0.5421 0.7448 0.184 Uiso 1 1 calc R U .
H10B H 0.7379 0.6132 0.6222 0.184 Uiso 1 1 calc R U .
C102 C 0.5576(18) 0.6378(19) 0.6778(19) 0.170(4) Uani 1 1 d D U .
H10C H 0.5175 0.7187 0.6540 0.204 Uiso 1 1 calc DR U .
H10D H 0.5240 0.6005 0.7491 0.204 Uiso 1 1 calc DR U .
C103 C 0.514(2) 0.6029(17) 0.6073(18) 0.180(5) Uani 1 1 d D U .
H10E H 0.4243 0.6343 0.6000 0.216 Uiso 1 1 calc R U .
H10F H 0.5551 0.6283 0.5371 0.216 Uiso 1 1 calc R U .
C104 C 0.552(2) 0.4761(17) 0.664(2) 0.206(8) Uani 1 1 d D U .
H10G H 0.5273 0.4470 0.6237 0.309 Uiso 1 1 calc R U .
H10H H 0.6408 0.4470 0.6707 0.309 Uiso 1 1 calc DR U .
H10I H 0.5110 0.4529 0.7331 0.309 Uiso 1 1 calc R U .
C105 C 0.678(2) 0.7109(14) 0.8020(12) 0.154(4) Uani 1 1 d D U .
H10J H 0.5888 0.7465 0.7926 0.185 Uiso 1 1 calc R U .
H10K H 0.7111 0.7621 0.8099 0.185 Uiso 1 1 calc R U .
C106 C 0.698(2) 0.6030(14) 0.9027(13) 0.161(4) Uani 1 1 d D U .
H10L H 0.7871 0.5636 0.9051 0.193 Uiso 1 1 calc R U .
H10M H 0.6569 0.5564 0.8957 0.193 Uiso 1 1 calc R U .
C107 C 0.657(2) 0.6040(15) 1.0097(13) 0.168(5) Uani 1 1 d D U .
H10N H 0.5665 0.6285 1.0173 0.202 Uiso 1 1 calc R U .
H10O H 0.6900 0.6544 1.0189 0.202 Uiso 1 1 calc R U .
C108 C 0.710(2) 0.4825(15) 1.0897(17) 0.183(7) Uani 1 1 d D U .
H10P H 0.6875 0.4767 1.1605 0.275 Uiso 1 1 calc R U .
H10Q H 0.6769 0.4339 1.0790 0.275 Uiso 1 1 calc R U .
H10R H 0.7997 0.4597 1.0805 0.275 Uiso 1 1 calc R U .
C109 C 0.8738(15) 0.6541(17) 0.7061(16) 0.160(4) Uani 1 1 d D U .
H10S H 0.8923 0.5750 0.7574 0.192 Uiso 1 1 calc R U .
H10T H 0.8983 0.6921 0.7381 0.192 Uiso 1 1 calc R U .
C110 C 0.9660(18) 0.6555(18) 0.6158(16) 0.177(5) Uani 1 1 d D U .
H11A H 0.9599 0.7337 0.5662 0.212 Uiso 1 1 calc R U .
H11B H 0.9441 0.6211 0.5787 0.212 Uiso 1 1 calc R U .
C111 C 1.1010(19) 0.593(2) 0.6497(18) 0.183(5) Uani 1 1 d D U .
H11C H 1.1292 0.6325 0.6778 0.219 Uiso 1 1 calc R U .
H11D H 1.1082 0.5164 0.7042 0.219 Uiso 1 1 calc R U .
C112 C 1.178(2) 0.591(2) 0.5509(19) 0.210(8) Uani 1 1 d D U .
H11E H 1.2646 0.5523 0.5683 0.315 Uiso 1 1 calc R U .
H11F H 1.1492 0.5520 0.5240 0.315 Uiso 1 1 calc R U .
H11G H 1.1701 0.6674 0.4978 0.315 Uiso 1 1 calc R U .
C113 C 0.6956(18) 0.8125(12) 0.6193(15) 0.157(4) Uani 1 1 d D U .
H11H H 0.6055 0.8411 0.6286 0.189 Uiso 1 1 calc R U .
H11I H 0.7109 0.8055 0.5529 0.189 Uiso 1 1 calc R U .
C114 C 0.7509(18) 0.9038(12) 0.6048(15) 0.154(4) Uani 1 1 d D U .
H11J H 0.7355 0.9139 0.6696 0.184 Uiso 1 1 calc R U .
H11K H 0.8408 0.8787 0.5927 0.184 Uiso 1 1 calc R U .
C115 C 0.6967(18) 1.0158(12) 0.5134(15) 0.161(5) Uani 1 1 d D U .
H11L H 0.6080 1.0442 0.5284 0.194 Uiso 1 1 calc R U .
H11M H 0.7056 1.0046 0.4497 0.194 Uiso 1 1 calc R U .
C116 C 0.760(2) 1.1037(15) 0.4932(18) 0.158(6) Uani 1 1 d D U .
H11N H 0.7226 1.1736 0.4343 0.238 Uiso 1 1 calc R U .
H11O H 0.7501 1.1163 0.5556 0.238 Uiso 1 1 calc R U .
H11P H 0.8477 1.0767 0.4769 0.238 Uiso 1 1 calc R U .

loop_
_atom_site_aniso_label
_atom_site_aniso_U_11
_atom_site_aniso_U_22
_atom_site_aniso_U_33
_atom_site_aniso_U_23
_atom_site_aniso_U_13
_atom_site_aniso_U_12
Pt1 0.0503(3) 0.0602(3) 0.0503(3) -0.0249(2) -0.00255(19) -0.0165(2)
Co1 0.0503(3) 0.0602(3) 0.0503(3) -0.0249(2) -0.00255(19) -0.0165(2)
Pt2 0.0534(3) 0.0471(3) 0.0552(4) -0.0228(2) -0.0025(2) -0.0089(2)
Co2 0.0534(3) 0.0471(3) 0.0552(4) -0.0228(2) -0.0025(2) -0.0089(2)
Pt3 0.0568(4) 0.0587(3) 0.0483(4) -0.0295(3) 0.0030(2) -0.0121(2)
Co3 0.0568(4) 0.0587(3) 0.0483(4) -0.0295(3) 0.0030(2) -0.0121(2)
Co4 0.0666(9) 0.0607(8) 0.0514(8) -0.0153(6) 0.0113(7) -0.0221(7)
Co5 0.0559(8) 0.0616(8) 0.0734(10) -0.0214(7) 0.0047(7) -0.0287(6)
Co6 0.0444(7) 0.0788(9) 0.0695(10) -0.0310(8) 0.0139(6) -0.0175(6)
C1 0.045(5) 0.052(5) 0.041(5) -0.015(4) 0.002(4) -0.019(4)
C2 0.084(9) 0.087(9) 0.109(11) -0.059(8) -0.018(8) -0.004(7)
C3 0.123(12) 0.125(11) 0.051(7) -0.035(7) 0.012(6) -0.076(9)
C4 0.068(8) 0.088(8) 0.114(12) -0.063(8) 0.018(8) -0.025(6)
C5 0.089(9) 0.058(6) 0.080(8) -0.023(6) 0.006(7) -0.034(6)
C6 0.070(7) 0.092(8) 0.071(8) -0.036(7) -0.004(6) -0.037(6)
C7 0.084(9) 0.094(9) 0.079(9) -0.043(7) 0.018(7) -0.034(7)
C8 0.079(8) 0.067(6) 0.063(8) -0.022(6) 0.006(6) -0.021(6)
C9 0.083(9) 0.092(9) 0.093(10) -0.044(8) -0.015(8) -0.019(7)
C10 0.103(11) 0.094(9) 0.080(9) -0.044(8) -0.008(8) -0.024(8)
C11 0.088(5) 0.102(5) 0.101(6) -0.032(4) 0.025(4) -0.035(4)
C12 0.072(8) 0.101(9) 0.088(9) -0.042(7) 0.003(7) -0.047(7)
C13 0.089(9) 0.075(8) 0.083(9) -0.031(7) 0.008(7) -0.016(7)
O2 0.111(8) 0.089(6) 0.099(7) -0.033(6) -0.015(6) -0.002(6)
O3 0.149(8) 0.175(8) 0.107(7) -0.033(6) 0.026(6) -0.106(7)
O4 0.126(7) 0.104(6) 0.091(6) -0.045(5) 0.009(5) -0.041(5)
O5 0.095(6) 0.087(5) 0.119(6) -0.049(5) 0.012(5) -0.016(5)
O6 0.126(7) 0.131(7) 0.089(6) -0.036(5) -0.018(5) -0.044(6)
O7 0.128(7) 0.111(6) 0.127(7) -0.061(6) 0.008(6) -0.040(5)
O8 0.126(9) 0.103(7) 0.093(7) -0.049(6) 0.002(6) -0.048(6)
O9 0.079(6) 0.132(7) 0.105(6) -0.041(5) -0.012(5) -0.005(5)
O10 0.109(7) 0.133(7) 0.115(7) -0.075(6) 0.008(5) -0.019(5)
O11 0.130(7) 0.179(9) 0.173(9) -0.043(6) 0.079(7) -0.069(6)
O12 0.114(6) 0.132(7) 0.107(7) -0.029(5) 0.006(5) -0.078(6)
O13 0.096(6) 0.085(5) 0.127(7) -0.049(5) -0.002(5) -0.028(5)
N1 0.169(6) 0.107(4) 0.161(6) -0.076(4) 0.020(5) -0.032(5)
C101 0.170(7) 0.128(5) 0.167(7) -0.079(5) 0.013(6) -0.039(6)
C102 0.172(8) 0.147(6) 0.179(8) -0.072(6) 0.012(7) -0.042(7)
C103 0.172(8) 0.157(8) 0.190(9) -0.067(7) 0.009(8) -0.044(8)
C104 0.180(12) 0.176(11) 0.207(12) -0.051(11) 0.013(11) -0.045(11)
C105 0.183(7) 0.119(5) 0.165(7) -0.074(5) 0.011(6) -0.041(6)
C106 0.193(8) 0.127(6) 0.165(8) -0.072(6) 0.008(7) -0.043(6)
C107 0.198(9) 0.134(7) 0.164(8) -0.071(7) 0.012(8) -0.041(7)
C108 0.209(12) 0.144(10) 0.163(11) -0.056(9) 0.017(11) -0.042(10)
C109 0.169(7) 0.116(5) 0.170(7) -0.060(5) 0.015(6) -0.030(6)
C110 0.172(8) 0.133(6) 0.179(8) -0.052(6) 0.011(7) -0.025(7)
C111 0.170(9) 0.146(7) 0.181(9) -0.051(7) 0.009(8) -0.024(7)
C112 0.183(12) 0.176(11) 0.197(12) -0.046(11) -0.002(11) -0.020(11)
C113 0.170(7) 0.109(5) 0.169(7) -0.065(5) 0.025(6) -0.024(5)
C114 0.170(7) 0.102(5) 0.169(7) -0.066(6) 0.027(7) -0.025(6)
C115 0.175(8) 0.105(6) 0.174(8) -0.063(6) 0.030(7) -0.023(6)
C116 0.185(11) 0.108(8) 0.178(11) -0.072(8) 0.021(10) -0.039(9)

loop_
_atom_type_symbol
_atom_type_description
_atom_type_scat_dispersion_real
_atom_type_scat_dispersion_imag
_atom_type_scat_source
C C 0.0033 0.0016 'International Tables Vol C Tables 4.2.6.8 and 6.1.1.4'
H H 0.0000 0.0000 'International Tables Vol C Tables 4.2.6.8 and 6.1.1.4'
N N 0.0061 0.0033 'International Tables Vol C Tables 4.2.6.8 and 6.1.1.4'
O O 0.0106 0.0060 'International Tables Vol C Tables 4.2.6.8 and 6.1.1.4'
Co Co 0.3494 0.9721 'International Tables Vol C Tables 4.2.6.8 and 6.1.1.4'
Pt Pt -1.7033 8.3905 'International Tables Vol C Tables 4.2.6.8 and 6.1.1.4'

loop_
_geom_angle_atom_site_label_1
_geom_angle_atom_site_label_2
_geom_angle_atom_site_label_3
_geom_angle
_geom_angle_site_symmetry_1
_geom_angle_site_symmetry_3
C6 Pt1 C1 177.7(5) . 2_575
C6 Pt1 C8 92.1(5) . .
C1 Pt1 C8 88.4(4) 2_575 .
C6 Pt1 C9 91.2(5) . .
C1 Pt1 C9 86.6(4) 2_575 .
C8 Pt1 C9 83.9(4) . .
C6 Pt1 Co5 133.8(4) . .
C1 Pt1 Co5 46.6(3) 2_575 .
C8 Pt1 Co5 41.8(3) . .
C9 Pt1 Co5 83.1(3) . .
C6 Pt1 Pt2 91.2(4) . .
C1 Pt1 Pt2 88.6(2) 2_575 .
C8 Pt1 Pt2 173.2(3) . .
C9 Pt1 Pt2 101.9(3) . .
Co5 Pt1 Pt2 134.87(4) . .
C6 Pt1 Pt3 92.5(4) . .
C1 Pt1 Pt3 89.7(2) 2_575 .
C8 Pt1 Pt3 99.8(3) . .
C9 Pt1 Pt3 174.6(3) . .
Co5 Pt1 Pt3 97.11(4) . .
Pt2 Pt1 Pt3 74.11(2) . .
C6 Pt1 Co6 131.8(4) . .
C1 Pt1 Co6 46.0(2) 2_575 .
C8 Pt1 Co6 84.8(3) . .
C9 Pt1 Co6 40.6(3) . .
Co5 Pt1 Co6 57.94(5) . .
Pt2 Pt1 Co6 97.32(4) . .
Pt3 Pt1 Co6 135.50(4) . .
C5 Pt2 C1 178.2(5) . .
C5 Pt2 C2 91.8(5) . .
C1 Pt2 C2 87.7(4) . .
C5 Pt2 C13 93.4(5) . 2_575
C1 Pt2 C13 88.3(4) . 2_575
C2 Pt2 C13 83.5(5) . 2_575
C5 Pt2 Co4 133.1(4) . .
C1 Pt2 Co4 46.3(2) . .
C2 Pt2 Co4 41.4(3) . .
C13 Pt2 Co4 84.9(3) 2_575 .
C5 Pt2 Co5 134.9(4) . 2_575
C1 Pt2 Co5 46.7(3) . 2_575
C2 Pt2 Co5 83.7(4) . 2_575
C13 Pt2 Co5 41.6(3) 2_575 2_575
Co4 Pt2 Co5 58.32(5) . 2_575
C5 Pt2 Pt1 90.0(4) . .
C1 Pt2 Pt1 88.4(2) . .
C2 Pt2 Pt1 102.0(4) . .
C13 Pt2 Pt1 173.4(3) 2_575 .
Co4 Pt2 Pt1 96.93(4) . .
Co5 Pt2 Pt1 134.80(4) 2_575 .
C5 Pt2 Pt3 91.2(4) . 2_575
C1 Pt2 Pt3 89.2(2) . 2_575
C2 Pt2 Pt3 175.1(3) . 2_575
C13 Pt2 Pt3 100.2(3) 2_575 2_575
Co4 Pt2 Pt3 135.31(4) . 2_575
Co5 Pt2 Pt3 96.98(4) 2_575 2_575
Pt1 Pt2 Pt3 74.03(2) . 2_575
C5 Pt2 Co3 91.2(4) . 2_575
C1 Pt2 Co3 89.2(2) . 2_575
C2 Pt2 Co3 175.1(3) . 2_575
C13 Pt2 Co3 100.2(3) 2_575 2_575
Co4 Pt2 Co3 135.31(4) . 2_575
Co5 Pt2 Co3 96.98(4) 2_575 2_575
Pt1 Pt2 Co3 74.03(2) . 2_575
Pt3 Pt2 Co3 0.00(5) 2_575 2_575
C7 Pt3 C1 178.5(5) . .
C7 Pt3 C4 93.3(6) . .
C1 Pt3 C4 88.0(4) . .
C7 Pt3 C10 91.1(6) . 2_575
C1 Pt3 C10 88.1(4) . 2_575
C4 Pt3 C10 87.5(5) . 2_575
C7 Pt3 Co4 135.0(5) . .
C1 Pt3 Co4 46.3(2) . .
C4 Pt3 Co4 41.7(4) . .
C10 Pt3 Co4 85.5(4) 2_575 .
C7 Pt3 Co6 133.0(4) . 2_575
C1 Pt3 Co6 46.3(2) . 2_575
C4 Pt3 Co6 85.7(4) . 2_575
C10 Pt3 Co6 41.9(4) 2_575 2_575
Co4 Pt3 Co6 57.85(5) . 2_575
C7 Pt3 Pt1 93.1(4) . .
C1 Pt3 Pt1 87.5(2) . .
C4 Pt3 Pt1 99.1(3) . .
C10 Pt3 Pt1 171.9(4) 2_575 .
Co4 Pt3 Pt1 96.29(4) . .
Co6 Pt3 Pt1 133.52(4) 2_575 .
C7 Pt3 Pt2 91.6(4) . 2_575
C1 Pt3 Pt2 87.2(2) . 2_575
C4 Pt3 Pt2 170.6(3) . 2_575
C10 Pt3 Pt2 100.4(4) 2_575 2_575
Co4 Pt3 Pt2 133.20(4) . 2_575
Co6 Pt3 Pt2 96.77(4) 2_575 2_575
Pt1 Pt3 Pt2 72.63(2) . 2_575
C7 Pt3 Co2 91.6(4) . 2_575
C1 Pt3 Co2 87.2(2) . 2_575
C4 Pt3 Co2 170.6(3) . 2_575
C10 Pt3 Co2 100.4(4) 2_575 2_575
Co4 Pt3 Co2 133.20(4) . 2_575
Co6 Pt3 Co2 96.77(4) 2_575 2_575
Pt1 Pt3 Co2 72.63(2) . 2_575
Pt2 Pt3 Co2 0.00(4) 2_575 2_575
C3 Co4 C2 100.1(8) . .
C3 Co4 C4 100.7(6) . .
C2 Co4 C4 98.5(6) . .
C3 Co4 C1 137.6(6) . .
C2 Co4 C1 107.3(5) . .
C4 Co4 C1 106.4(6) . .
C3 Co4 Co6 95.9(6) . 2_575
C2 Co4 Co6 153.5(5) . 2_575
C4 Co4 Co6 99.1(5) . 2_575
C1 Co4 Co6 48.5(3) . 2_575
C3 Co4 Co5 97.6(5) . 2_575
C2 Co4 Co5 96.5(5) . 2_575
C4 Co4 Co5 153.8(5) . 2_575
C1 Co4 Co5 48.3(3) . 2_575
Co6 Co4 Co5 60.30(6) 2_575 2_575
C3 Co4 Pt3 140.5(5) . .
C2 Co4 Pt3 114.1(5) . .
C4 Co4 Pt3 56.7(5) . .
C1 Co4 Pt3 49.7(3) . .
Co6 Co4 Pt3 61.51(5) 2_575 .
Co5 Co4 Pt3 97.49(6) 2_575 .
C3 Co4 Pt2 143.4(5) . .
C2 Co4 Pt2 57.8(5) . .
C4 Co4 Pt2 110.6(4) . .
C1 Co4 Pt2 49.5(3) . .
Co6 Co4 Pt2 97.34(6) 2_575 .
Co5 Co4 Pt2 60.86(5) 2_575 .
Pt3 Co4 Pt2 74.93(4) . .
C12 Co5 C13 100.3(6) . .
C12 Co5 C8 102.0(6) . .
C13 Co5 C8 97.6(6) . .
C12 Co5 C1 135.1(5) . 2_575
C13 Co5 C1 107.8(5) . 2_575
C8 Co5 C1 108.0(5) . 2_575
C12 Co5 Co4 94.6(4) . 2_575
C13 Co5 Co4 98.2(5) . 2_575
C8 Co5 Co4 154.5(4) . 2_575
C1 Co5 Co4 47.8(3) 2_575 2_575
C12 Co5 Co6 95.1(5) . .
C13 Co5 Co6 154.1(5) . .
C8 Co5 Co6 99.4(4) . .
C1 Co5 Co6 48.1(3) 2_575 .
Co4 Co5 Co6 59.67(6) 2_575 .
C12 Co5 Co2 140.8(5) . 2_575
C13 Co5 Co2 58.4(5) . 2_575
C8 Co5 Co2 112.6(4) . 2_575
C1 Co5 Co2 49.4(3) 2_575 2_575
Co4 Co5 Co2 60.82(5) 2_575 2_575
Co6 Co5 Co2 96.91(6) . 2_575
C12 Co5 Pt2 140.8(5) . 2_575
C13 Co5 Pt2 58.4(5) . 2_575
C8 Co5 Pt2 112.6(4) . 2_575
C1 Co5 Pt2 49.4(3) 2_575 2_575
Co4 Co5 Pt2 60.82(5) 2_575 2_575
Co6 Co5 Pt2 96.91(6) . 2_575
Co2 Co5 Pt2 0.0 2_575 2_575
C12 Co5 Pt1 143.2(5) . .
C13 Co5 Pt1 112.6(4) . .
C8 Co5 Pt1 58.9(4) . .
C1 Co5 Pt1 49.1(3) 2_575 .
Co4 Co5 Pt1 96.47(6) 2_575 .
Co6 Co5 Pt1 61.60(5) . .
Co2 Co5 Pt1 73.89(4) 2_575 .
Pt2 Co5 Pt1 73.89(4) 2_575 .
C11 Co6 C9 100.5(7) . .
C11 Co6 C10 97.9(7) . .
C9 Co6 C10 97.4(7) . .
C11 Co6 C1 137.1(6) . 2_575
C9 Co6 C1 110.5(5) . 2_575
C10 Co6 C1 106.4(6) . 2_575
C11 Co6 Co4 94.4(5) . 2_575
C9 Co6 Co4 156.5(5) . 2_575
C10 Co6 Co4 98.5(5) . 2_575
C1 Co6 Co4 48.0(3) 2_575 2_575
C11 Co6 Co5 99.1(5) . .
C9 Co6 Co5 99.4(4) . .
C10 Co6 Co5 153.4(5) . .
C1 Co6 Co5 48.2(3) 2_575 .
Co4 Co6 Co5 60.03(6) 2_575 .
C11 Co6 Co3 137.2(6) . 2_575
C9 Co6 Co3 115.7(5) . 2_575
C10 Co6 Co3 57.2(5) . 2_575
C1 Co6 Co3 49.2(3) 2_575 2_575
Co4 Co6 Co3 60.64(5) 2_575 2_575
Co5 Co6 Co3 96.76(5) . 2_575
C11 Co6 Pt3 137.2(6) . 2_575
C9 Co6 Pt3 115.7(5) . 2_575
C10 Co6 Pt3 57.2(5) . 2_575
C1 Co6 Pt3 49.2(3) 2_575 2_575
Co4 Co6 Pt3 60.64(5) 2_575 2_575
Co5 Co6 Pt3 96.76(5) . 2_575
Co3 Co6 Pt3 0.0 2_575 2_575
C11 Co6 Pt1 147.2(6) . .
C9 Co6 Pt1 62.0(5) . .
C10 Co6 Pt1 111.3(5) . .
C1 Co6 Pt1 48.5(3) 2_575 .
Co4 Co6 Pt1 95.95(5) 2_575 .
Co5 Co6 Pt1 60.45(4) . .
Co3 Co6 Pt1 74.06(4) 2_575 .
Pt3 Co6 Pt1 74.06(4) 2_575 .
Co4 C1 Co6 83.5(3) . 2_575
Co4 C1 Co5 83.8(3) . 2_575
Co6 C1 Co5 83.8(3) 2_575 2_575
Co4 C1 Co1 164.6(5) . 2_575
Co6 C1 Co1 85.5(3) 2_575 2_575
Co5 C1 Co1 84.3(4) 2_575 2_575
Co4 C1 Pt1 164.6(5) . 2_575
Co6 C1 Pt1 85.5(3) 2_575 2_575
Co5 C1 Pt1 84.3(4) 2_575 2_575
Co1 C1 Pt1 0.0 2_575 2_575
Co4 C1 Pt2 84.2(3) . .
Co6 C1 Pt2 163.4(5) 2_575 .
Co5 C1 Pt2 83.9(3) 2_575 .
Co1 C1 Pt2 104.2(4) 2_575 .
Pt1 C1 Pt2 104.2(4) 2_575 .
Co4 C1 Pt3 84.0(4) . .
Co6 C1 Pt3 84.6(3) 2_575 .
Co5 C1 Pt3 164.0(5) 2_575 .
Co1 C1 Pt3 105.6(4) 2_575 .
Pt1 C1 Pt3 105.6(4) 2_575 .
Pt2 C1 Pt3 105.2(4) . .
O2 C2 Co4 151.9(14) . .
O2 C2 Pt2 127.0(11) . .
Co4 C2 Pt2 80.8(6) . .
O3 C3 Co4 177.2(14) . .
O4 C4 Co4 151.8(13) . .
O4 C4 Pt3 126.6(11) . .
Co4 C4 Pt3 81.6(7) . .
O5 C5 Pt2 178.2(11) . .
O6 C6 Pt1 176.9(12) . .
O7 C7 Pt3 178.7(14) . .
O8 C8 Co5 154.3(11) . .
O8 C8 Pt1 126.4(10) . .
Co5 C8 Pt1 79.3(6) . .
O9 C9 Co6 159.9(14) . .
O9 C9 Pt1 122.8(12) . .
Co6 C9 Pt1 77.4(5) . .
O10 C10 Co6 150.2(15) . .
O10 C10 Co3 128.8(13) . 2_575
Co6 C10 Co3 80.9(6) . 2_575
O10 C10 Pt3 128.8(13) . 2_575
Co6 C10 Pt3 80.9(6) . 2_575
Co3 C10 Pt3 0.0 2_575 2_575
O11 C11 Co6 174.5(18) . .
O12 C12 Co5 178.3(14) . .
O13 C13 Co5 152.0(13) . .
O13 C13 Co2 127.8(11) . 2_575
Co5 C13 Co2 80.0(5) . 2_575
O13 C13 Pt2 127.8(11) . 2_575
Co5 C13 Pt2 80.0(5) . 2_575
Co2 C13 Pt2 0.0 2_575 2_575
C113 N1 C109 110.5(15) . .
C113 N1 C105 103.7(13) . .
C109 N1 C105 113.5(15) . .
C113 N1 C101 110.4(14) . .
C109 N1 C101 105.6(14) . .
C105 N1 C101 113.1(15) . .
N1 C101 C102 120.1(16) . .
N1 C101 H10A 107.3 . .
C102 C101 H10A 107.3 . .
N1 C101 H10B 107.3 . .
C102 C101 H10B 107.3 . .
H10A C101 H10B 106.9 . .
C101 C102 C103 121.3(19) . .
C101 C102 H10C 107.0 . .
C103 C102 H10C 107.0 . .
C101 C102 H10D 107.0 . .
C103 C102 H10D 107.0 . .
H10C C102 H10D 106.7 . .
C104 C103 C102 104(2) . .
C104 C103 H10E 110.9 . .
C102 C103 H10E 110.9 . .
C104 C103 H10F 110.9 . .
C102 C103 H10F 110.9 . .
H10E C103 H10F 108.9 . .
C103 C104 H10G 109.5 . .
C103 C104 H10H 109.5 . .
H10G C104 H10H 109.5 . .
C103 C104 H10I 109.5 . .
H10G C104 H10I 109.5 . .
H10H C104 H10I 109.5 . .
N1 C105 C106 114.9(14) . .
N1 C105 H10J 108.5 . .
C106 C105 H10J 108.5 . .
N1 C105 H10K 108.5 . .
C106 C105 H10K 108.5 . .
H10J C105 H10K 107.5 . .
C105 C106 C107 121.3(15) . .
C105 C106 H10L 107.0 . .
C107 C106 H10L 107.0 . .
C105 C106 H10M 107.0 . .
C107 C106 H10M 107.0 . .
H10L C106 H10M 106.7 . .
C106 C107 C108 104.9(15) . .
C106 C107 H10N 110.8 . .
C108 C107 H10N 110.8 . .
C106 C107 H10O 110.8 . .
C108 C107 H10O 110.8 . .
H10N C107 H10O 108.9 . .
C107 C108 H10P 109.5 . .
C107 C108 H10Q 109.5 . .
H10P C108 H10Q 109.5 . .
C107 C108 H10R 109.5 . .
H10P C108 H10R 109.5 . .
H10Q C108 H10R 109.5 . .
N1 C109 C110 129.1(17) . .
N1 C109 H10S 105.0 . .
C110 C109 H10S 105.0 . .
N1 C109 H10T 105.0 . .
C110 C109 H10T 105.0 . .
H10S C109 H10T 105.9 . .
C109 C110 C111 113.7(17) . .
C109 C110 H11A 108.8 . .
C111 C110 H11A 108.8 . .
C109 C110 H11B 108.8 . .
C111 C110 H11B 108.8 . .
H11A C110 H11B 107.7 . .
C112 C111 C110 106.3(18) . .
C112 C111 H11C 110.5 . .
C110 C111 H11C 110.5 . .
C112 C111 H11D 110.5 . .
C110 C111 H11D 110.5 . .
H11C C111 H11D 108.7 . .
C111 C112 H11E 109.5 . .
C111 C112 H11F 109.5 . .
H11E C112 H11F 109.5 . .
C111 C112 H11G 109.5 . .
H11E C112 H11G 109.5 . .
H11F C112 H11G 109.5 . .
N1 C113 C114 120.5(15) . .
N1 C113 H11H 107.2 . .
C114 C113 H11H 107.2 . .
N1 C113 H11I 107.2 . .
C114 C113 H11I 107.2 . .
H11H C113 H11I 106.8 . .
C115 C114 C113 112.6(14) . .
C115 C114 H11J 109.1 . .
C113 C114 H11J 109.1 . .
C115 C114 H11K 109.1 . .
C113 C114 H11K 109.1 . .
H11J C114 H11K 107.8 . .
C114 C115 C116 112.4(15) . .
C114 C115 H11L 109.1 . .
C116 C115 H11L 109.1 . .
C114 C115 H11M 109.1 . .
C116 C115 H11M 109.1 . .
H11L C115 H11M 107.9 . .
C115 C116 H11N 109.5 . .
C115 C116 H11O 109.5 . .
H11N C116 H11O 109.5 . .
C115 C116 H11P 109.5 . .
H11N C116 H11P 109.5 . .
H11O C116 H11P 109.5 . .

loop_
_geom_bond_atom_site_label_1
_geom_bond_atom_site_label_2
_geom_bond_distance
_geom_bond_site_symmetry_2
Pt1 C6 1.835(14) .
Pt1 C1 2.057(9) 2_575
Pt1 C8 2.360(14) .
Pt1 C9 2.479(14) .
Pt1 Co5 2.7082(14) .
Pt1 Pt2 2.7108(8) .
Pt1 Pt3 2.7382(8) .
Pt1 Co6 2.7385(15) .
Pt2 C5 1.786(14) .
Pt2 C1 2.063(9) .
Pt2 C2 2.314(16) .
Pt2 C13 2.335(15) 2_575
Pt2 Co4 2.6995(15) .
Pt2 Co5 2.7007(16) 2_575
Pt2 Pt3 2.7511(8) 2_575
Pt2 Co3 2.7511(8) 2_575
Pt3 C7 1.743(15) .
Pt3 C1 2.069(9) .
Pt3 C4 2.281(16) .
Pt3 C10 2.317(16) 2_575
Pt3 Co4 2.6989(15) .
Pt3 Co6 2.7215(17) 2_575
Pt3 Pt2 2.7511(8) 2_575
Pt3 Co2 2.7511(8) 2_575
Co4 C3 1.736(13) .
Co4 C2 1.810(13) .
Co4 C4 1.815(15) .
Co4 C1 1.961(9) .
Co4 Co6 2.622(2) 2_575
Co4 Co5 2.631(2) 2_575
Co5 C12 1.769(13) .
Co5 C13 1.820(13) .
Co5 C8 1.836(15) .
Co5 C1 1.977(9) 2_575
Co5 Co4 2.631(2) 2_575
Co5 Co6 2.638(2) .
Co5 Co2 2.7008(16) 2_575
Co5 Pt2 2.7008(16) 2_575
Co6 C11 1.724(14) .
Co6 C9 1.826(15) .
Co6 C10 1.840(15) .
Co6 C1 1.975(9) 2_575
Co6 Co4 2.622(2) 2_575
Co6 Co3 2.7216(17) 2_575
Co6 Pt3 2.7216(17) 2_575
C1 Co6 1.975(9) 2_575
C1 Co5 1.977(9) 2_575
C1 Co1 2.058(9) 2_575
C1 Pt1 2.058(9) 2_575
C2 O2 1.156(15) .
C3 O3 1.117(15) .
C4 O4 1.172(17) .
C5 O5 1.103(14) .
C6 O6 1.127(14) .
C7 O7 1.143(16) .
C8 O8 1.141(15) .
C9 O9 1.136(16) .
C10 O10 1.119(16) .
C10 Co3 2.317(16) 2_575
C10 Pt3 2.317(16) 2_575
C11 O11 1.147(16) .
C12 O12 1.127(14) .
C13 O13 1.132(14) .
C13 Co2 2.335(15) 2_575
C13 Pt2 2.335(15) 2_575
N1 C113 1.470(9) .
N1 C109 1.471(10) .
N1 C105 1.472(9) .
N1 C101 1.495(9) .
C101 C102 1.511(10) .
C101 H10A 0.9700 .
C101 H10B 0.9700 .
C102 C103 1.516(10) .
C102 H10C 0.9700 .
C102 H10D 0.9700 .
C103 C104 1.496(10) .
C103 H10E 0.9700 .
C103 H10F 0.9700 .
C104 H10G 0.9600 .
C104 H10H 0.9600 .
C104 H10I 0.9600 .
C105 C106 1.498(9) .
C105 H10J 0.9700 .
C105 H10K 0.9700 .
C106 C107 1.507(10) .
C106 H10L 0.9700 .
C106 H10M 0.9700 .
C107 C108 1.512(10) .
C107 H10N 0.9700 .
C107 H10O 0.9700 .
C108 H10P 0.9600 .
C108 H10Q 0.9600 .
C108 H10R 0.9600 .
C109 C110 1.489(10) .
C109 H10S 0.9700 .
C109 H10T 0.9700 .
C110 C111 1.525(10) .
C110 H11A 0.9700 .
C110 H11B 0.9700 .
C111 C112 1.512(10) .
C111 H11C 0.9700 .
C111 H11D 0.9700 .
C112 H11E 0.9600 .
C112 H11F 0.9600 .
C112 H11G 0.9600 .
C113 C114 1.525(10) .
C113 H11H 0.9700 .
C113 H11I 0.9700 .
C114 C115 1.501(10) .
C114 H11J 0.9700 .
C114 H11K 0.9700 .
C115 C116 1.521(10) .
C115 H11L 0.9700 .
C115 H11M 0.9700 .
C116 H11N 0.9600 .
C116 H11O 0.9600 .
C116 H11P 0.9600 .
